data_4133005
loop_
_publ_author_name
'Luo, Xi-Ming'
'Hu, Zhao-Bo'
'Lin, Qing-Fang'
'Cheng, Weiwei'
'Cao, Jia-Peng'
'Cui, Chen-Hui'
'Mei, Hua'
'Song, You'
'Xu, Yan'

_publ_section_title
;
 Exploring the Performance Improvement of Magnetocaloric Effect Based
 Gd-Exclusive Cluster Gd<sub>60</sub>.
;
_journal_issue 36
_journal_name_full 'Journal of the American Chemical Society'
_journal_page_first 11219
_journal_page_last 11222
_journal_paper_doi 10.1021/jacs.8b07841
_journal_volume 140
_journal_year 2018
_chemical_formula_sum 'C187 H633 Br12 Gd60 N15 O399'
_chemical_formula_weight 19871.97
_space_group_crystal_system tetragonal
_space_group_IT_number 87
_space_group_name_Hall '-I 4'
_space_group_name_H-M_alt 'I 4/m'
_atom_sites_solution_hydrogens mixed
_audit_creation_method SHELXL-2014/7
_cell_angle_alpha 90
_cell_angle_beta 90
_cell_angle_gamma 90
_cell_formula_units_Z 2
_cell_length_a 26.4448(19)
_cell_length_b 26.4448(19)
_cell_length_c 34.036(3)
_cell_measurement_reflns_used 8577
_cell_measurement_temperature 150(2)
_cell_measurement_theta_max 23.248
_cell_measurement_theta_min 2.386
_cell_volume 23802(3)
_computing_cell_refinement 'SAINT (Bruker, 2005)'
_computing_data_collection 'APEX2 (Bruker, 2005)'
_computing_data_reduction SAINT
_computing_molecular_graphics SHELXTL
_computing_publication_material SHELXTL
_computing_structure_refinement 'SHELXL-2014/7 (Sheldrick, 2014)'
_computing_structure_solution 'SHELXL-2014/7 (Sheldrick, 2014)'
_diffrn_ambient_temperature 150(2)
_diffrn_measured_fraction_theta_full 0.999
_diffrn_measured_fraction_theta_max 0.999
_diffrn_measurement_device_type 'Bruker Apex2 CCD'
_diffrn_measurement_method '\w scans'
_diffrn_radiation_type MoK\a
_diffrn_radiation_wavelength 0.71073
_diffrn_reflns_av_R_equivalents 0.1306
_diffrn_reflns_av_unetI/netI 0.0750
_diffrn_reflns_Laue_measured_fraction_full 0.999
_diffrn_reflns_Laue_measured_fraction_max 0.999
_diffrn_reflns_limit_h_max 31
_diffrn_reflns_limit_h_min -31
_diffrn_reflns_limit_k_max 31
_diffrn_reflns_limit_k_min -31
_diffrn_reflns_limit_l_max 39
_diffrn_reflns_limit_l_min -40
_diffrn_reflns_number 84732
_diffrn_reflns_point_group_measured_fraction_full 0.999
_diffrn_reflns_point_group_measured_fraction_max 0.999
_diffrn_reflns_theta_full 25.020
_diffrn_reflns_theta_max 25.020
_diffrn_reflns_theta_min 1.540
_exptl_absorpt_coefficient_mu 9.359
_exptl_absorpt_correction_T_max 0.400
_exptl_absorpt_correction_T_min 0.376
_exptl_absorpt_correction_type multi-scan
_exptl_absorpt_process_details '(SADABS; Sheldrick, 2003)'
_exptl_crystal_colour colorless
_exptl_crystal_density_diffrn 2.773
_exptl_crystal_description octahedron
_exptl_crystal_F_000 18624
_exptl_crystal_size_max 0.130
_exptl_crystal_size_mid 0.130
_exptl_crystal_size_min 0.120
_refine_diff_density_max 3.304
_refine_diff_density_min -3.248
_refine_diff_density_rms 0.441
_refine_ls_extinction_method none
_refine_ls_goodness_of_fit_ref 1.108
_refine_ls_hydrogen_treatment constr
_refine_ls_matrix_type full
_refine_ls_number_parameters 504
_refine_ls_number_reflns 10708
_refine_ls_number_restraints 198
_refine_ls_restrained_S_all 1.109
_refine_ls_R_factor_all 0.1625
_refine_ls_R_factor_gt 0.0980
_refine_ls_shift/su_max 0.002
_refine_ls_shift/su_mean 0.000
_refine_ls_structure_factor_coef Fsqd
_refine_ls_weighting_details 'w=1/[\s^2^(Fo^2^)+(0.1869P)^2^+762.8595P] where P=(Fo^2^+2Fc^2^)/3'
_refine_ls_weighting_scheme calc
_refine_ls_wR_factor_gt 0.2788
_refine_ls_wR_factor_ref 0.3201
_reflns_Friedel_coverage 0.000
_reflns_number_gt 6466
_reflns_number_total 10708
_reflns_threshold_expression 'I > 2\s(I)'
_cod_data_source_file ja8b07841_si_002.cif
_cod_data_source_block a01_sq
_cod_original_cell_volume 23802(4)
_cod_database_code 4133005
_shelx_shelxl_version_number 2014/7
_shelx_space_group_comment
;
The symmetry employed for this shelxl refinement is uniquely defined
by the following loop, which should always be used as a source of
symmetry information in preference to the above space-group names.
They are only intended as comments.
;
_shelx_estimated_absorpt_t_min 0.376
_shelx_estimated_absorpt_t_max 0.400

loop_
_space_group_symop_operation_xyz
'x, y, z'
'-x, -y, z'
'-y, x, z'
'y, -x, z'
'x+1/2, y+1/2, z+1/2'
'-x+1/2, -y+1/2, z+1/2'
'-y+1/2, x+1/2, z+1/2'
'y+1/2, -x+1/2, z+1/2'
'-x, -y, -z'
'x, y, -z'
'y, -x, -z'
'-y, x, -z'
'-x+1/2, -y+1/2, -z+1/2'
'x+1/2, y+1/2, -z+1/2'
'y+1/2, -x+1/2, -z+1/2'
'-y+1/2, x+1/2, -z+1/2'

loop_
_atom_site_label
_atom_site_type_symbol
_atom_site_fract_x
_atom_site_fract_y
_atom_site_fract_z
_atom_site_U_iso_or_equiv
_atom_site_adp_type
_atom_site_occupancy
_atom_site_site_symmetry_order
_atom_site_calc_flag
_atom_site_refinement_flags_posn
_atom_site_refinement_flags_adp
_atom_site_refinement_flags_occupancy
_atom_site_disorder_assembly
_atom_site_disorder_group
Gd1 Gd 0.33178(6) 0.66822(6) 0.5000 0.0360(4) Uani 1 2 d S T P A .
Gd2 Gd 0.49998(5) 0.67118(4) 0.63401(3) 0.0348(3) Uani 1 1 d . . . . .
Gd3 Gd 0.42599(5) 0.57393(5) 0.68471(3) 0.0392(4) Uani 1 1 d . . . . .
Gd4 Gd 0.42653(5) 0.73516(4) 0.55760(4) 0.0425(4) Uani 1 1 d . . . . .
Gd5 Gd 0.26488(4) 0.57361(5) 0.55745(3) 0.0423(4) Uani 1 1 d . . . . .
Gd6 Gd 0.18708(10) 0.66501(12) 0.48643(7) 0.0572(8) Uani 0.5 1 d . . P A .
Gd7 Gd 0.33488(12) 0.81293(10) 0.51349(7) 0.0566(8) Uani 0.5 1 d . . P A .
Gd8 Gd 0.51818(16) 0.81551(11) 0.62827(9) 0.0547(8) Uani 0.5 1 d . . P A 1
Gd9 Gd 0.33668(11) 0.51889(14) 0.74681(7) 0.0499(7) Uani 0.5 1 d . . P B 1
Gd10 Gd 0.48197(16) 0.81538(11) 0.62834(9) 0.0541(8) Uani 0.5 1 d . . P A 2
Gd11 Gd 0.48125(14) 0.66369(11) 0.74676(7) 0.0491(7) Uani 0.5 1 d . . P B 2
O1 O 0.4994(6) 0.6831(5) 0.5651(4) 0.035(4) Uani 1 1 d . . . . .
O2 O 0.4221(6) 0.5004(6) 0.7246(4) 0.037(4) Uani 1 1 d . . . . .
O3 O 0.3176(7) 0.5801(8) 0.5000 0.035(5) Uani 1 2 d S T P A .
O4 O 0.5020(13) 0.7944(14) 0.6951(10) 0.146(8) Uani 1 1 d D U . . .
O5 O 0.5005(6) 0.5810(6) 0.6452(4) 0.036(4) Uani 1 1 d . U . . .
O6 O 0.2153(9) 0.5820(10) 0.5000 0.053(7) Uani 1 2 d S T P A .
O7 O 0.4208(10) 0.7859(9) 0.5000 0.051(6) Uani 1 2 d S T P A .
O9 O 0.2126(6) 0.4998(7) 0.5614(4) 0.046(4) Uani 1 1 d . . . . .
O10 O 0.4204(7) 0.6842(7) 0.5000 0.029(5) Uani 1 2 d S T P A .
O11 O 0.4474(8) 0.7398(7) 0.6260(5) 0.068(6) Uani 1 1 d . . . . .
O12 O 0.2589(9) 0.6602(8) 0.4618(7) 0.086(8) Uani 1 1 d . . . . .
O13 O 0.5531(8) 0.7403(6) 0.6249(5) 0.066(6) Uani 1 1 d . . . . .
O15 O 0.3386(8) 0.7407(9) 0.5397(7) 0.082(7) Uani 1 1 d . . . . .
O16 O 0.3961(9) 0.8154(8) 0.5782(5) 0.075(6) Uani 1 1 d D . . . .
O17 O 0.1846(7) 0.6029(9) 0.5791(6) 0.073(6) Uani 1 1 d . . . . .
O18 O 0.4480(9) 0.6613(7) 0.6890(5) 0.074(7) Uani 1 1 d . . . . .
O19 O 0.3393(7) 0.5502(9) 0.6898(5) 0.074(7) Uani 1 1 d . . . . .
O21 O 0.3964(8) 0.6031(8) 0.7479(5) 0.068(6) Uani 1 1 d . . . . .
C1A C 0.3792(8) 0.6216(8) 0.5962(6) 0.029(5) Uani 1 1 d . U . . .
O31 O 0.4993(12) 0.7437(11) 0.7533(9) 0.126(8) Uani 1 1 d D U . . .
O24 O 0.4124(11) 0.6262(11) 0.6220(9) 0.035(7) Uani 0.5 1 d . U P B 1
O26 O 0.3750(13) 0.6554(11) 0.5685(9) 0.039(8) Uani 0.5 1 d . . P A 1
O27 O 0.3438(10) 0.5878(10) 0.5979(8) 0.030(7) Uani 0.5 1 d . U P B 1
O28 O 0.4115(10) 0.6562(10) 0.5978(8) 0.027(6) Uani 0.5 1 d . U P B 2
O29 O 0.3763(10) 0.5875(10) 0.6222(7) 0.023(6) Uani 0.5 1 d . U P B 2
O30 O 0.3443(11) 0.6258(12) 0.5695(9) 0.035(7) Uani 0.5 1 d . . P A 2
O22 O 0.198(2) 0.752(2) 0.5000 0.186(15) Uani 1 2 d DS TU P A .
O23 O 0.255(2) 0.807(2) 0.5000 0.184(15) Uani 1 2 d DS TU P . .
C3A C 0.4992(19) 0.8304(17) 0.7479(15) 0.139(12) Uani 1 1 d D U . . .
H3AA H 0.4963 0.8269 0.7759 0.209 Uiso 1 1 calc R U . C 1
H3AB H 0.5306 0.8466 0.7416 0.209 Uiso 1 1 calc R U . C 1
H3AC H 0.4716 0.8504 0.7382 0.209 Uiso 1 1 calc R U . C 1
C4A C 0.209(2) 0.797(2) 0.5000 0.185(15) Uani 1 2 d DS TU P A .
C5A C 0.176(3) 0.835(3) 0.5000 0.196(18) Uani 1 2 d DS TU P . .
H5AA H 0.1937 0.8665 0.5000 0.294 Uiso 1 2 d R U P A .
H5AB H 0.1547 0.8332 0.4770 0.294 Uiso 1 1 d R U . . .
C2A C 0.498(2) 0.7794(15) 0.7293(11) 0.135(8) Uani 1 1 d D U . D 1
O1W O 0.5973(16) 0.8405(16) 0.6641(12) 0.073(12) Uani 0.5 1 d . U P A 1
O2W O 0.2858(16) 0.8365(17) 0.5721(13) 0.078(12) Uani 0.5 1 d . U P A 1
O3W O 0.5000(15) 0.8790(15) 0.6826(11) 0.168(14) Uani 1 1 d . U . A 1
O4W O 0.1588(16) 0.7113(15) 0.4279(13) 0.074(12) Uani 0.5 1 d . U P A 1
O5W O 0.405(2) 0.7103(19) 0.7643(15) 0.099(15) Uani 0.5 1 d . U P . .
O6W O 0.2899(17) 0.5961(18) 0.7645(14) 0.086(13) Uani 0.5 1 d . U P . .
O7W O 0.4468(14) 0.8655(16) 0.6195(11) 0.084(13) Uani 0.5 1 d D U P A 1
O8W O 0.3528(18) 0.8616(18) 0.5447(14) 0.085(13) Uani 0.5 1 d . U P A 2
O9W O 0.5609(18) 0.8597(16) 0.6133(13) 0.079(12) Uani 0.5 1 d . U P A 1
O10W O 0.1021(14) 0.6425(15) 0.5300(12) 0.064(10) Uani 0.5 1 d . U P A 2
O11W O 0.5577(18) 0.6454(17) 0.7833(13) 0.083(13) Uani 0.5 1 d . U P B 2
O12W O 0.4616(19) 0.8988(17) 0.6064(14) 0.081(13) Uani 0.5 1 d . U P A 2
O13W O 0.5404(16) 0.8987(14) 0.6072(12) 0.067(11) Uani 0.5 1 d . U P A 2
Br1 Br 0.5000 0.5000 0.5730(12) 0.209(7) Uiso 0.5 4 d S U P E 1
Br2 Br 0.5000 1.0000 0.6844(15) 0.200(7) Uiso 0.25 2 d S U P F 1
Br3 Br 0.4162(10) 0.4964(10) 0.5000 0.210(6) Uiso 0.5 2 d S U P G 1
Br4 Br 0.5000 0.5000 0.777(2) 0.203(7) Uiso 0.25 4 d S U P H 1
Br5 Br 0.2698(13) 0.7345(13) 0.6203(11) 0.194(7) Uiso 0.25 1 d . U P I 1
Br6 Br 0.1378(17) 0.5003(17) 0.5000 0.181(16) Uiso 0.25 2 d S . P J 1
Br7 Br 0.3559(12) 0.7316(12) 0.6797(9) 0.178(11) Uiso 0.25 1 d . . P K 1
Br8 Br 0.5000 0.5000 0.826(2) 0.205(7) Uiso 0.25 4 d S U P L 2
Br9 Br 0.2684(12) 0.6443(12) 0.6812(9) 0.178(11) Uiso 0.25 1 d . . P M 2

loop_
_atom_site_aniso_label
_atom_site_aniso_U_11
_atom_site_aniso_U_22
_atom_site_aniso_U_33
_atom_site_aniso_U_23
_atom_site_aniso_U_13
_atom_site_aniso_U_12
Gd1 0.0406(9) 0.0402(9) 0.0272(8) 0.000 0.000 0.0102(7)
Gd2 0.0506(7) 0.0334(6) 0.0204(6) -0.0001(5) 0.0000(5) -0.0002(5)
Gd3 0.0520(8) 0.0519(8) 0.0137(6) -0.0033(5) 0.0034(5) 0.0133(6)
Gd4 0.0661(9) 0.0277(6) 0.0337(7) -0.0021(5) 0.0099(6) 0.0103(5)
Gd5 0.0283(6) 0.0654(9) 0.0332(7) -0.0090(6) 0.0026(5) 0.0097(5)
Gd6 0.0402(14) 0.093(2) 0.0381(16) 0.0127(12) 0.0014(10) 0.0332(14)
Gd7 0.094(2) 0.0396(14) 0.0366(15) 0.0018(10) 0.0114(12) 0.0331(14)
Gd8 0.088(2) 0.0306(14) 0.0452(17) -0.0165(11) 0.0105(18) -0.0030(17)
Gd9 0.0601(18) 0.068(2) 0.0215(13) -0.0120(14) 0.0183(11) -0.0021(16)
Gd10 0.087(2) 0.0290(14) 0.0460(17) -0.0151(11) -0.0077(18) 0.0010(17)
Gd11 0.067(2) 0.0582(17) 0.0217(13) -0.0174(11) 0.0104(14) -0.0004(15)
O1 0.052(10) 0.018(7) 0.034(8) -0.009(6) -0.010(7) 0.000(6)
O2 0.044(9) 0.058(10) 0.007(7) -0.003(7) 0.005(6) -0.006(8)
O3 0.014(10) 0.043(13) 0.049(14) 0.000 0.000 0.004(9)
O4 0.148(11) 0.154(11) 0.137(11) -0.004(8) 0.000(8) 0.003(8)
O5 0.057(7) 0.044(7) 0.007(6) 0.002(5) -0.001(5) 0.000(6)
O6 0.049(15) 0.066(17) 0.046(15) 0.000 0.000 0.027(13)
O7 0.061(16) 0.038(13) 0.054(15) 0.000 0.000 0.013(12)
O9 0.032(9) 0.082(13) 0.024(8) 0.009(8) -0.002(7) -0.001(8)
O10 0.036(11) 0.018(10) 0.034(12) 0.000 0.000 0.006(8)
O11 0.108(16) 0.050(11) 0.044(11) -0.001(9) 0.015(11) 0.047(11)
O12 0.104(17) 0.067(14) 0.088(16) -0.007(12) -0.071(14) 0.036(12)
O13 0.109(16) 0.044(10) 0.045(11) 0.003(8) -0.016(11) -0.050(11)
O15 0.065(13) 0.090(16) 0.092(16) -0.059(14) 0.005(12) 0.016(12)
O16 0.121(19) 0.067(13) 0.039(11) 0.004(10) 0.026(11) 0.012(12)
O17 0.057(12) 0.115(18) 0.047(12) -0.024(12) -0.011(10) 0.019(12)
O18 0.14(2) 0.058(12) 0.020(9) -0.002(8) 0.034(11) 0.011(12)
O19 0.054(12) 0.15(2) 0.018(9) -0.037(11) 0.006(8) 0.005(12)
O21 0.085(14) 0.083(14) 0.036(10) -0.012(10) 0.007(10) 0.034(12)
C1A 0.036(8) 0.034(8) 0.015(8) 0.004(7) 0.002(7) -0.003(7)
O31 0.140(13) 0.121(12) 0.117(13) -0.005(11) 0.000(11) 0.006(11)
O24 0.036(10) 0.038(10) 0.031(10) -0.004(8) -0.004(8) 0.009(8)
O26 0.06(2) 0.018(15) 0.036(18) -0.016(13) -0.006(16) -0.001(15)
O27 0.033(10) 0.032(10) 0.027(10) -0.003(8) -0.005(8) 0.000(8)
O28 0.026(9) 0.032(10) 0.023(9) 0.005(8) 0.006(8) 0.005(8)
O29 0.026(9) 0.027(9) 0.016(9) 0.003(8) 0.004(8) 0.008(8)
O30 0.026(16) 0.043(19) 0.038(18) 0.004(15) 0.004(14) 0.004(14)
O22 0.20(2) 0.18(2) 0.18(2) 0.000 0.000 0.028(17)
O23 0.186(17) 0.184(17) 0.183(17) 0.000 0.000 0.012(10)
C3A 0.145(17) 0.141(17) 0.131(17) -0.002(14) -0.003(14) 0.001(14)
C4A 0.192(19) 0.180(19) 0.184(18) 0.000 0.000 0.019(14)
C5A 0.20(3) 0.18(3) 0.20(3) 0.000 0.000 0.02(2)
C2A 0.140(10) 0.136(10) 0.127(10) -0.001(7) 0.000(8) 0.004(7)
O1W 0.081(19) 0.070(18) 0.069(18) 0.007(15) 0.000(16) 0.016(15)
O2W 0.076(19) 0.086(19) 0.071(18) -0.005(16) 0.002(16) 0.021(16)
O3W 0.18(2) 0.17(2) 0.15(2) 0.001(16) 0.008(16) -0.002(17)
O4W 0.080(19) 0.066(18) 0.074(18) 0.013(15) 0.002(16) 0.018(15)
O5W 0.11(2) 0.09(2) 0.10(2) -0.009(17) 0.017(17) 0.017(17)
O6W 0.081(19) 0.09(2) 0.09(2) -0.005(16) 0.025(16) 0.012(16)
O7W 0.09(2) 0.08(2) 0.081(19) 0.018(16) 0.035(16) 0.016(16)
O8W 0.085(16) 0.088(16) 0.082(15) -0.006(10) 0.005(10) 0.010(10)
O9W 0.10(2) 0.059(18) 0.080(19) 0.009(16) -0.006(16) -0.014(16)
O10W 0.061(13) 0.066(13) 0.064(13) -0.003(9) 0.007(9) -0.001(9)
O11W 0.09(2) 0.073(19) 0.081(19) -0.022(16) -0.010(16) -0.011(16)
O12W 0.11(2) 0.060(18) 0.08(2) 0.011(16) -0.008(16) 0.003(16)
O13W 0.086(19) 0.040(15) 0.076(18) 0.000(14) 0.007(15) -0.001(14)

loop_
_atom_type_symbol
_atom_type_description
_atom_type_scat_dispersion_real
_atom_type_scat_dispersion_imag
_atom_type_scat_source
C C 0.0033 0.0016 'International Tables Vol C Tables 4.2.6.8 and 6.1.1.4'
H H 0.0000 0.0000 'International Tables Vol C Tables 4.2.6.8 and 6.1.1.4'
N N 0.0061 0.0033 'International Tables Vol C Tables 4.2.6.8 and 6.1.1.4'
O O 0.0106 0.0060 'International Tables Vol C Tables 4.2.6.8 and 6.1.1.4'
Gd Gd -0.1653 3.9035 'International Tables Vol C Tables 4.2.6.8 and 6.1.1.4'
Br Br -0.2901 2.4595 'International Tables Vol C Tables 4.2.6.8 and 6.1.1.4'

loop_
_geom_angle_atom_site_label_1
_geom_angle_atom_site_label_2
_geom_angle_atom_site_label_3
_geom_angle
_geom_angle_site_symmetry_1
_geom_angle_site_symmetry_3
O12 Gd1 O12 67.7(13) 10_556 .
O12 Gd1 O15 117.2(7) 10_556 10_556
O12 Gd1 O15 79.5(8) . 10_556
O12 Gd1 O15 79.5(8) 10_556 .
O12 Gd1 O15 117.2(7) . .
O15 Gd1 O15 70.2(13) 10_556 .
O12 Gd1 O3 77.2(6) 10_556 .
O12 Gd1 O3 77.2(6) . .
O15 Gd1 O3 144.7(6) 10_556 .
O15 Gd1 O3 144.7(6) . .
O12 Gd1 O10 146.0(7) 10_556 .
O12 Gd1 O10 146.0(7) . .
O15 Gd1 O10 77.3(6) 10_556 .
O15 Gd1 O10 77.3(6) . .
O3 Gd1 O10 109.3(6) . .
O12 Gd1 O26 147.6(10) 10_556 10_556
O12 Gd1 O26 81.5(10) . 10_556
O15 Gd1 O26 63.9(8) 10_556 10_556
O15 Gd1 O26 125.7(9) . 10_556
O3 Gd1 O26 86.7(7) . 10_556
O10 Gd1 O26 66.0(8) . 10_556
O12 Gd1 O26 81.6(10) 10_556 .
O12 Gd1 O26 147.6(10) . .
O15 Gd1 O26 125.7(9) 10_556 .
O15 Gd1 O26 63.9(8) . .
O3 Gd1 O26 86.6(7) . .
O10 Gd1 O26 66.0(8) . .
O26 Gd1 O26 125.8(15) 10_556 .
O12 Gd1 O30 64.3(9) 10_556 .
O12 Gd1 O30 124.3(9) . .
O15 Gd1 O30 148.5(10) 10_556 .
O15 Gd1 O30 79.7(9) . .
O3 Gd1 O30 66.4(7) . .
O10 Gd1 O30 87.2(7) . .
O12 Gd1 O30 124.3(9) 10_556 10_556
O12 Gd1 O30 64.3(9) . 10_556
O15 Gd1 O30 79.7(9) 10_556 10_556
O15 Gd1 O30 148.5(10) . 10_556
O3 Gd1 O30 66.4(7) . 10_556
O10 Gd1 O30 87.2(7) . 10_556
O30 Gd1 O30 127.3(13) . 10_556
O12 Gd1 Gd5 80.5(6) 10_556 10_556
O12 Gd1 Gd5 40.2(5) . 10_556
O15 Gd1 Gd5 106.8(6) 10_556 10_556
O15 Gd1 Gd5 155.1(5) . 10_556
O3 Gd1 Gd5 40.8(3) . 10_556
O10 Gd1 Gd5 126.9(3) . 10_556
O26 Gd1 Gd5 69.2(7) 10_556 10_556
O26 Gd1 Gd5 127.0(6) . 10_556
O30 Gd1 Gd5 104.5(7) . 10_556
O30 Gd1 Gd5 44.4(7) 10_556 10_556
O12 Gd1 Gd5 40.2(5) 10_556 .
O12 Gd1 Gd5 80.5(6) . .
O15 Gd1 Gd5 155.1(5) 10_556 .
O15 Gd1 Gd5 106.8(6) . .
O3 Gd1 Gd5 40.8(3) . .
O10 Gd1 Gd5 126.9(3) . .
O26 Gd1 Gd5 127.0(6) 10_556 .
O26 Gd1 Gd5 69.2(7) . .
O30 Gd1 Gd5 44.4(7) . .
O30 Gd1 Gd5 104.5(7) 10_556 .
Gd5 Gd1 Gd5 65.09(5) 10_556 .
O11 Gd2 O13 74.3(8) . .
O11 Gd2 O19 122.3(7) . 4_565
O13 Gd2 O19 81.8(7) . 4_565
O11 Gd2 O18 80.1(7) . .
O13 Gd2 O18 123.4(7) . .
O19 Gd2 O18 70.7(9) 4_565 .
O11 Gd2 O1 76.9(6) . .
O13 Gd2 O1 76.6(6) . .
O19 Gd2 O1 145.7(7) 4_565 .
O18 Gd2 O1 143.6(7) . .
O11 Gd2 O5 143.2(7) . .
O13 Gd2 O5 142.5(7) . .
O19 Gd2 O5 75.6(6) 4_565 .
O18 Gd2 O5 76.5(6) . .
O1 Gd2 O5 106.7(4) . .
O11 Gd2 O24 78.8(8) . .
O13 Gd2 O24 149.8(8) . .
O19 Gd2 O24 125.0(9) 4_565 .
O18 Gd2 O24 63.7(9) . .
O1 Gd2 O24 84.3(7) . .
O5 Gd2 O24 65.4(7) . .
O11 Gd2 O27 126.2(8) . 4_565
O13 Gd2 O27 61.8(8) . 4_565
O19 Gd2 O27 82.0(8) 4_565 4_565
O18 Gd2 O27 150.2(8) . 4_565
O1 Gd2 O27 64.4(7) . 4_565
O5 Gd2 O27 85.4(7) . 4_565
O24 Gd2 O27 129.0(9) . 4_565
O11 Gd2 O29 151.4(8) . 4_565
O13 Gd2 O29 79.9(8) . 4_565
O19 Gd2 O29 64.7(8) 4_565 4_565
O18 Gd2 O29 125.4(8) . 4_565
O1 Gd2 O29 85.3(6) . 4_565
O5 Gd2 O29 63.5(6) . 4_565
O11 Gd2 O28 62.2(8) . .
O13 Gd2 O28 125.7(8) . .
O19 Gd2 O28 148.8(8) 4_565 .
O18 Gd2 O28 80.6(8) . .
O1 Gd2 O28 63.8(7) . .
O5 Gd2 O28 86.0(7) . .
O29 Gd2 O28 128.4(8) 4_565 .
O11 Gd2 Gd4 39.7(5) . .
O13 Gd2 Gd4 82.1(5) . .
O19 Gd2 Gd4 159.2(5) 4_565 .
O18 Gd2 Gd4 108.0(6) . .
O1 Gd2 Gd4 39.7(4) . .
O5 Gd2 Gd4 124.8(3) . .
O24 Gd2 Gd4 68.4(7) . .
O27 Gd2 Gd4 101.8(6) 4_565 .
O29 Gd2 Gd4 124.9(5) 4_565 .
O28 Gd2 Gd4 43.7(6) . .
O11 Gd2 Gd3 158.7(4) . 4_565
O13 Gd2 Gd3 106.9(5) . 4_565
O19 Gd2 Gd3 39.6(5) 4_565 4_565
O18 Gd2 Gd3 81.8(5) . 4_565
O1 Gd2 Gd3 124.3(3) . 4_565
O5 Gd2 Gd3 39.6(4) . 4_565
O24 Gd2 Gd3 103.1(6) . 4_565
O27 Gd2 Gd3 69.3(6) 4_565 4_565
O29 Gd2 Gd3 43.6(5) 4_565 4_565
O28 Gd2 Gd3 125.5(6) . 4_565
Gd4 Gd2 Gd3 160.51(4) . 4_565
O5 Gd3 O2 69.6(5) 3_655 .
O5 Gd3 O19 75.6(6) 3_655 .
O2 Gd3 O19 72.6(7) . .
O5 Gd3 O18 147.8(5) 3_655 .
O2 Gd3 O18 140.2(5) . .
O19 Gd3 O18 119.0(8) . .
O5 Gd3 O2 115.0(5) 3_655 4_565
O2 Gd3 O2 75.3(7) . 4_565
O19 Gd3 O2 139.5(6) . 4_565
O18 Gd3 O2 73.9(7) . 4_565
O5 Gd3 O5 79.0(7) 3_655 .
O2 Gd3 O5 114.9(5) . .
O19 Gd3 O5 148.6(5) . .
O18 Gd3 O5 76.0(6) . .
O2 Gd3 O5 68.9(5) 4_565 .
O5 Gd3 O21 137.9(7) 3_655 .
O2 Gd3 O21 74.8(6) . .
O19 Gd3 O21 73.0(7) . .
O18 Gd3 O21 73.5(7) . .
O2 Gd3 O21 75.3(6) 4_565 .
O5 Gd3 O21 138.0(6) . .
O5 Gd3 O29 66.3(7) 3_655 .
O2 Gd3 O29 125.1(7) . .
O19 Gd3 O29 66.3(7) . .
O18 Gd3 O29 92.3(8) . .
O2 Gd3 O29 154.1(7) 4_565 .
O5 Gd3 O29 86.8(6) . .
O21 Gd3 O29 122.4(7) . .
O5 Gd3 O24 87.6(7) 3_655 .
O2 Gd3 O24 155.5(7) . .
O19 Gd3 O24 93.9(8) . .
O18 Gd3 O24 64.1(8) . .
O2 Gd3 O24 124.3(8) 4_565 .
O5 Gd3 O24 66.8(7) . .
O21 Gd3 O24 121.5(8) . .
O5 Gd3 Gd9 87.1(4) 3_655 .
O2 Gd3 Gd9 44.1(4) . .
O19 Gd3 Gd9 36.4(5) . .
O18 Gd3 Gd9 122.2(4) . .
O2 Gd3 Gd9 103.3(4) 4_565 .
O5 Gd3 Gd9 158.6(4) . .
O21 Gd3 Gd9 51.2(6) . .
O24 Gd3 Gd9 129.3(7) . .
O5 Gd3 Gd11 158.7(4) 3_655 .
O2 Gd3 Gd11 103.2(3) . .
O19 Gd3 Gd11 122.4(4) . .
O18 Gd3 Gd11 37.3(5) . .
O2 Gd3 Gd11 44.2(4) 4_565 .
O5 Gd3 Gd11 86.7(3) . .
O21 Gd3 Gd11 51.8(5) . .
O29 Gd3 Gd11 129.0(6) . .
O5 Gd3 Gd2 40.5(4) 3_655 3_655
O2 Gd3 Gd2 78.6(3) . 3_655
O19 Gd3 Gd2 38.6(4) . 3_655
O18 Gd3 Gd2 135.8(6) . 3_655
O2 Gd3 Gd2 150.2(4) 4_565 3_655
O5 Gd3 Gd2 110.8(3) . 3_655
O21 Gd3 Gd2 111.3(5) . 3_655
O29 Gd3 Gd2 46.7(6) . 3_655
O24 Gd3 Gd2 78.3(7) . 3_655
Gd9 Gd3 Gd2 65.64(5) . 3_655
Gd11 Gd3 Gd2 160.12(7) . 3_655
O16 Gd4 O7 73.6(6) . .
O16 Gd4 O1 139.4(6) . .
O7 Gd4 O1 117.8(7) . .
O16 Gd4 O9 75.0(7) . 4_565
O7 Gd4 O9 76.7(7) . 4_565
O1 Gd4 O9 70.8(5) . 4_565
O16 Gd4 O10 136.4(6) . .
O7 Gd4 O10 68.8(6) . .
O1 Gd4 O10 79.4(6) . .
O9 Gd4 O10 115.3(6) 4_565 .
O16 Gd4 O11 75.2(6) . .
O7 Gd4 O11 141.8(7) . .
O1 Gd4 O11 74.9(5) . .
O9 Gd4 O11 74.4(7) 4_565 .
O10 Gd4 O11 147.5(5) . .
O16 Gd4 O15 72.1(7) . .
O7 Gd4 O15 72.3(9) . .
O1 Gd4 O15 147.5(6) . .
O9 Gd4 O15 139.8(7) 4_565 .
O10 Gd4 O15 76.2(6) . .
O11 Gd4 O15 117.7(7) . .
O16 Gd4 O28 121.7(7) . .
O7 Gd4 O28 154.4(8) . .
O1 Gd4 O28 65.9(7) . .
O9 Gd4 O28 125.3(7) 4_565 .
O10 Gd4 O28 88.1(7) . .
O11 Gd4 O28 63.4(8) . .
O15 Gd4 O28 92.0(9) . .
O16 Gd4 O26 121.2(9) . .
O7 Gd4 O26 123.7(9) . .
O1 Gd4 O26 86.5(8) . .
O9 Gd4 O26 155.6(8) 4_565 .
O10 Gd4 O26 67.3(8) . .
O11 Gd4 O26 91.4(9) . .
O15 Gd4 O26 64.5(9) . .
O16 Gd4 Gd7 50.9(5) . .
O7 Gd4 Gd7 43.5(6) . .
O1 Gd4 Gd7 160.3(4) . .
O9 Gd4 Gd7 104.1(4) 4_565 .
O10 Gd4 Gd7 86.2(4) . .
O11 Gd4 Gd7 122.9(4) . .
O15 Gd4 Gd7 36.0(6) . .
O28 Gd4 Gd7 127.3(6) . .
O26 Gd4 Gd7 100.3(7) . .
O16 Gd4 Gd10 53.3(5) . .
O7 Gd4 Gd10 104.4(5) . .
O1 Gd4 Gd10 86.5(3) . .
O9 Gd4 Gd10 43.7(4) 4_565 .
O10 Gd4 Gd10 158.3(5) . .
O11 Gd4 Gd10 37.8(5) . .
O15 Gd4 Gd10 122.5(4) . .
O28 Gd4 Gd10 101.1(6) . .
Gd7 Gd4 Gd10 103.07(8) . .
O16 Gd4 Gd1 111.1(6) . .
O7 Gd4 Gd1 77.7(6) . .
O1 Gd4 Gd1 109.5(3) . .
O9 Gd4 Gd1 150.5(4) 4_565 .
O10 Gd4 Gd1 40.2(5) . .
O11 Gd4 Gd1 135.0(6) . .
O15 Gd4 Gd1 39.5(4) . .
O28 Gd4 Gd1 77.4(6) . .
O26 Gd4 Gd1 46.0(7) . .
Gd7 Gd4 Gd1 65.17(6) . .
Gd10 Gd4 Gd1 161.06(8) . .
O13 Gd5 O6 142.4(7) 3_655 .
O13 Gd5 O17 73.9(6) 3_655 .
O6 Gd5 O17 74.3(6) . .
O13 Gd5 O12 118.9(7) 3_655 10_556
O6 Gd5 O12 69.3(9) . 10_556
O17 Gd5 O12 73.3(7) . 10_556
O13 Gd5 O9 74.1(7) 3_655 .
O6 Gd5 O9 78.6(7) . .
O17 Gd5 O9 74.5(7) . .
O12 Gd5 O9 139.3(7) 10_556 .
O13 Gd5 O3 147.0(5) 3_655 .
O6 Gd5 O3 69.1(6) . .
O17 Gd5 O3 138.2(7) . .
O12 Gd5 O3 75.3(6) 10_556 .
O9 Gd5 O3 116.0(6) . .
O13 Gd5 O1 75.0(5) 3_655 3_655
O6 Gd5 O1 118.8(7) . 3_655
O17 Gd5 O1 137.9(7) . 3_655
O12 Gd5 O1 148.0(6) 10_556 3_655
O9 Gd5 O1 70.1(5) . 3_655
O3 Gd5 O1 79.4(6) . 3_655
O13 Gd5 O27 63.4(8) 3_655 .
O6 Gd5 O27 153.4(9) . .
O17 Gd5 O27 121.3(7) . .
O12 Gd5 O27 93.6(9) 10_556 .
O9 Gd5 O27 124.5(7) . .
O3 Gd5 O27 87.4(7) . .
O1 Gd5 O27 65.9(7) 3_655 .
O13 Gd5 O30 90.9(9) 3_655 .
O6 Gd5 O30 122.6(9) . .
O17 Gd5 O30 120.7(9) . .
O12 Gd5 O30 65.1(9) 10_556 .
O9 Gd5 O30 155.3(8) . .
O3 Gd5 O30 67.3(8) . .
O1 Gd5 O30 87.3(7) 3_655 .
O13 Gd5 Gd6 122.5(4) 3_655 10_556
O6 Gd5 Gd6 42.1(6) . 10_556
O17 Gd5 Gd6 51.9(5) . 10_556
O12 Gd5 Gd6 35.2(7) 10_556 10_556
O9 Gd5 Gd6 104.3(4) . 10_556
O3 Gd5 Gd6 86.8(4) . 10_556
O1 Gd5 Gd6 160.3(4) 3_655 10_556
O27 Gd5 Gd6 127.9(6) . 10_556
O30 Gd5 Gd6 100.3(7) . 10_556
O13 Gd5 Gd8 37.5(5) 3_655 3_655
O6 Gd5 Gd8 105.6(6) . 3_655
O17 Gd5 Gd8 52.2(6) . 3_655
O12 Gd5 Gd8 123.1(4) 10_556 3_655
O9 Gd5 Gd8 43.7(4) . 3_655
O3 Gd5 Gd8 158.8(5) . 3_655
O1 Gd5 Gd8 86.1(3) 3_655 3_655
O27 Gd5 Gd8 100.7(6) . 3_655
Gd6 Gd5 Gd8 102.91(8) 10_556 3_655
O13 Gd5 Gd1 135.1(6) 3_655 .
O6 Gd5 Gd1 76.1(6) . .
O17 Gd5 Gd1 112.1(6) . .
O12 Gd5 Gd1 39.1(4) 10_556 .
O9 Gd5 Gd1 150.6(4) . .
O3 Gd5 Gd1 39.8(5) . .
O1 Gd5 Gd1 109.9(3) 3_655 .
O27 Gd5 Gd1 77.8(6) . .
O30 Gd5 Gd1 46.5(7) . .
Gd6 Gd5 Gd1 65.30(6) 10_556 .
Gd8 Gd5 Gd1 161.02(8) 3_655 .
Gd6 Gd6 O12 113.8(5) 10_556 .
Gd6 Gd6 O22 78.7(3) 10_556 .
O12 Gd6 O22 91.4(13) . .
Gd6 Gd6 O6 78.73(13) 10_556 .
O12 Gd6 O6 74.6(8) . .
O22 Gd6 O6 145.6(12) . .
Gd6 Gd6 O10W 103.5(10) 10_556 10_556
O12 Gd6 O10W 138.5(11) . 10_556
O22 Gd6 O10W 113.9(16) . 10_556
O6 Gd6 O10W 96.4(11) . 10_556
Gd6 Gd6 O4W 144.3(10) 10_556 .
O12 Gd6 O4W 88.9(11) . .
O22 Gd6 O4W 73.3(12) . .
O6 Gd6 O4W 135.8(10) . .
Gd6 Gd6 O12 47.2(4) 10_556 10_556
O12 Gd6 O12 66.6(9) . 10_556
O22 Gd6 O12 79.8(11) . 10_556
O6 Gd6 O12 65.8(7) . 10_556
O10W Gd6 O12 146.6(10) 10_556 10_556
O4W Gd6 O12 143.0(12) . 10_556
Gd6 Gd6 O10W 57.5(8) 10_556 .
O12 Gd6 O10W 161.4(10) . .
O22 Gd6 O10W 101.9(13) . .
O6 Gd6 O10W 87.2(10) . .
O10W Gd6 O10W 46.1(18) 10_556 .
O12 Gd6 O10W 102.7(9) 10_556 .
Gd6 Gd6 O17 143.6(4) 10_556 10_556
O12 Gd6 O17 70.2(7) . 10_556
O22 Gd6 O17 137.5(5) . 10_556
O6 Gd6 O17 67.3(5) . 10_556
O10W Gd6 O17 69.0(10) 10_556 10_556
O4W Gd6 O17 68.6(11) . 10_556
O12 Gd6 O17 122.3(6) 10_556 10_556
O10W Gd6 O17 106.6(9) . 10_556
Gd6 Gd6 Gd5 115.19(4) 10_556 10_556
O12 Gd6 Gd5 41.5(6) . 10_556
O22 Gd6 Gd5 132.9(12) . 10_556
O6 Gd6 Gd5 42.1(3) . 10_556
O10W Gd6 Gd5 106.3(10) 10_556 10_556
O4W Gd6 Gd5 100.2(10) . 10_556
O12 Gd6 Gd5 80.0(4) 10_556 10_556
O10W Gd6 Gd5 123.9(8) . 10_556
O17 Gd6 Gd5 42.5(4) 10_556 10_556
Gd6 Gd6 Gd1 83.12(4) 10_556 .
O12 Gd6 Gd1 31.1(5) . .
O22 Gd6 Gd1 80.3(13) . .
O6 Gd6 Gd1 71.6(6) . .
O10W Gd6 Gd1 165.1(10) 10_556 .
O4W Gd6 Gd1 112.9(10) . .
O12 Gd6 Gd1 36.2(4) 10_556 .
O10W Gd6 Gd1 138.5(8) . .
O17 Gd6 Gd1 97.6(4) 10_556 .
Gd5 Gd6 Gd1 58.94(5) 10_556 .
Gd6 Gd6 Gd5 52.71(4) 10_556 .
O12 Gd6 Gd5 74.7(5) . .
O22 Gd6 Gd5 113.9(9) . .
O6 Gd6 Gd5 32.5(4) . .
O10W Gd6 Gd5 118.4(9) 10_556 .
O4W Gd6 Gd5 161.9(10) . .
O12 Gd6 Gd5 35.0(5) 10_556 .
O10W Gd6 Gd5 87.9(8) . .
O17 Gd6 Gd5 98.1(4) 10_556 .
Gd5 Gd6 Gd5 62.49(5) 10_556 .
Gd1 Gd6 Gd5 55.17(4) . .
Gd7 Gd7 O8W 127.8(16) 10_556 .
Gd7 Gd7 O15 115.0(5) 10_556 .
O8W Gd7 O15 113.6(17) . .
Gd7 Gd7 O23 77.8(4) 10_556 .
O8W Gd7 O23 116.7(19) . .
O15 Gd7 O23 94.0(14) . .
Gd7 Gd7 O8W 34.7(12) 10_556 10_556
O8W Gd7 O8W 93(3) . 10_556
O15 Gd7 O8W 145.3(12) . 10_556
O23 Gd7 O8W 93.2(13) . 10_556
Gd7 Gd7 O7 79.09(13) 10_556 .
O8W Gd7 O7 94.5(16) . .
O15 Gd7 O7 76.7(7) . .
O23 Gd7 O7 148.4(12) . .
O8W Gd7 O7 79.5(11) 10_556 .
Gd7 Gd7 O2W 144.2(10) 10_556 .
O15 Gd7 O2W 84.9(12) . .
O23 Gd7 O2W 71.1(12) . .
O7 Gd7 O2W 136.2(10) . .
Gd7 Gd7 O15 46.6(4) 10_556 10_556
O8W Gd7 O15 161.6(16) . 10_556
O15 Gd7 O15 68.4(9) . 10_556
O23 Gd7 O15 80.7(12) . 10_556
O8W Gd7 O15 79.3(12) 10_556 10_556
O7 Gd7 O15 67.8(6) . 10_556
O2W Gd7 O15 139.5(12) . 10_556
Gd7 Gd7 O16 143.7(4) 10_556 .
O8W Gd7 O16 47.7(16) . .
O15 Gd7 O16 69.7(7) . .
O23 Gd7 O16 138.5(5) . .
O8W Gd7 O16 122.2(12) 10_556 .
O7 Gd7 O16 66.7(5) . .
O2W Gd7 O16 69.7(11) . .
O15 Gd7 O16 123.3(6) 10_556 .
Gd7 Gd7 Gd4 115.28(4) 10_556 .
O8W Gd7 Gd4 89.1(15) . .
O15 Gd7 Gd4 42.1(6) . .
O23 Gd7 Gd4 136.1(13) . .
O8W Gd7 Gd4 121.9(11) 10_556 .
O7 Gd7 Gd4 42.5(3) . .
O2W Gd7 Gd4 99.5(10) . .
O15 Gd7 Gd4 81.0(4) 10_556 .
O16 Gd7 Gd4 42.4(4) . .
Gd7 Gd7 Gd1 83.16(4) 10_556 .
O8W Gd7 Gd1 144.6(16) . .
O15 Gd7 Gd1 32.1(5) . .
O23 Gd7 Gd1 83.3(14) . .
O8W Gd7 Gd1 115.9(11) 10_556 .
O7 Gd7 Gd1 72.8(6) . .
O2W Gd7 Gd1 109.7(11) . .
O15 Gd7 Gd1 36.8(4) 10_556 .
O16 Gd7 Gd1 97.6(4) . .
Gd4 Gd7 Gd1 58.98(5) . .
Gd7 Gd7 Gd4 52.73(4) 10_556 10_556
O8W Gd7 Gd4 126.0(15) . 10_556
O15 Gd7 Gd4 76.2(5) . 10_556
O23 Gd7 Gd4 115.2(10) . 10_556
O8W Gd7 Gd4 70.0(11) 10_556 10_556
O7 Gd7 Gd4 33.4(3) . 10_556
O2W Gd7 Gd4 160.3(10) . 10_556
O15 Gd7 Gd4 35.7(5) 10_556 10_556
O16 Gd7 Gd4 98.1(4) . 10_556
Gd4 Gd7 Gd4 62.56(5) . 10_556
Gd1 Gd7 Gd4 55.23(4) . 10_556
O9W Gd8 O13 109.1(17) . .
O9W Gd8 O7W 96.3(19) . .
O13 Gd8 O7W 148.2(9) . .
O9W Gd8 O4 124.4(18) . .
O13 Gd8 O4 85.0(10) . .
O7W Gd8 O4 96.3(13) . .
O9W Gd8 O9 93.6(16) . 4_565
O13 Gd8 O9 76.1(6) . 4_565
O7W Gd8 O9 83.7(9) . 4_565
O4 Gd8 O9 141.6(10) . 4_565
O9W Gd8 O1W 53.9(18) . .
O13 Gd8 O1W 85.0(10) . .
O7W Gd8 O1W 126.1(12) . .
O4 Gd8 O1W 75.4(13) . .
O9 Gd8 O1W 134.3(11) 4_565 .
O9W Gd8 O3W 83.7(18) . .
O13 Gd8 O3W 135.6(10) . .
O7W Gd8 O3W 64.2(12) . .
O4 Gd8 O3W 55.0(13) . .
O9 Gd8 O3W 147.1(10) 4_565 .
O1W Gd8 O3W 68.3(13) . .
O9W Gd8 O11 161.0(16) . .
O13 Gd8 O11 67.9(6) . .
O7W Gd8 O11 81.8(9) . .
O4 Gd8 O11 74.6(10) . .
O9 Gd8 O11 67.4(5) 4_565 .
O1W Gd8 O11 140.9(10) . .
O3W Gd8 O11 111.9(10) . .
O9W Gd8 O17 44.8(17) . 4_565
O13 Gd8 O17 68.4(6) . 4_565
O7W Gd8 O17 125.1(12) . 4_565
O4 Gd8 O17 135.7(10) . 4_565
O9 Gd8 O17 66.5(6) 4_565 4_565
O1W Gd8 O17 67.9(10) . 4_565
O3W Gd8 O17 126.0(10) . 4_565
O11 Gd8 O17 121.9(5) . 4_565
O9W Gd8 Gd5 86.2(16) . 4_565
O13 Gd8 Gd5 41.0(5) . 4_565
O7W Gd8 Gd5 126.3(8) . 4_565
O4 Gd8 Gd5 125.9(9) . 4_565
O9 Gd8 Gd5 42.6(4) 4_565 4_565
O1W Gd8 Gd5 98.3(10) . 4_565
O3W Gd8 Gd5 166.4(9) . 4_565
O11 Gd8 Gd5 79.9(4) . 4_565
O17 Gd8 Gd5 42.1(4) 4_565 4_565
O9W Gd8 Gd2 141.1(16) . .
O13 Gd8 Gd2 32.6(5) . .
O7W Gd8 Gd2 117.9(9) . .
O4 Gd8 Gd2 72.4(9) . .
O9 Gd8 Gd2 73.8(4) 4_565 .
O1W Gd8 Gd2 109.9(9) . .
O3W Gd8 Gd2 126.4(9) . .
O11 Gd8 Gd2 36.2(4) . .
O17 Gd8 Gd2 97.4(4) 4_565 .
Gd5 Gd8 Gd2 59.34(5) 4_565 .
O9W Gd8 Gd4 125.7(15) . .
O13 Gd8 Gd4 75.2(5) . .
O7W Gd8 Gd4 74.6(7) . .
O4 Gd8 Gd4 109.8(9) . .
O9 Gd8 Gd4 33.1(4) 4_565 .
O1W Gd8 Gd4 158.7(9) . .
O3W Gd8 Gd4 132.0(9) . .
O11 Gd8 Gd4 35.5(4) . .
O17 Gd8 Gd4 97.1(4) 4_565 .
Gd5 Gd8 Gd4 61.57(5) 4_565 .
Gd2 Gd8 Gd4 55.35(5) . .
O19 Gd9 O31 102.5(10) . 3_655
O19 Gd9 O2 76.3(6) . .
O31 Gd9 O2 151.8(9) 3_655 .
O19 Gd9 O6W 85.1(12) . .
O31 Gd9 O6W 71.7(14) 3_655 .
O2 Gd9 O6W 135.2(12) . .
O19 Gd9 O18 66.7(7) . 3_655
O31 Gd9 O18 86.0(9) 3_655 3_655
O2 Gd9 O18 67.5(5) . 3_655
O6W Gd9 O18 139.4(12) . 3_655
O19 Gd9 O21 70.9(7) . .
O31 Gd9 O21 138.6(9) 3_655 .
O2 Gd9 O21 68.3(5) . .
O6W Gd9 O21 67.1(12) . .
O18 Gd9 O21 124.1(5) 3_655 .
O19 Gd9 Gd3 42.0(5) . .
O31 Gd9 Gd3 144.5(9) 3_655 .
O2 Gd9 Gd3 42.9(4) . .
O6W Gd9 Gd3 98.2(11) . .
O18 Gd9 Gd3 80.5(4) 3_655 .
O21 Gd9 Gd3 43.6(4) . .
O19 Gd9 Gd2 30.9(6) . 3_655
O31 Gd9 Gd2 91.0(8) 3_655 3_655
O2 Gd9 Gd2 73.5(3) . 3_655
O6W Gd9 Gd2 108.8(11) . 3_655
O18 Gd9 Gd2 36.4(4) 3_655 3_655
O21 Gd9 Gd2 98.6(4) . 3_655
Gd3 Gd9 Gd2 59.34(5) . 3_655
O19 Gd9 Gd3 74.7(6) . 3_655
O31 Gd9 Gd3 118.6(8) 3_655 3_655
O2 Gd9 Gd3 33.4(4) . 3_655
O6W Gd9 Gd3 158.9(11) . 3_655
O18 Gd9 Gd3 35.4(4) 3_655 3_655
O21 Gd9 Gd3 99.5(4) . 3_655
Gd3 Gd9 Gd3 62.44(5) . 3_655
Gd2 Gd9 Gd3 55.31(4) 3_655 3_655
O11 Gd10 O12W 137.2(13) . .
O11 Gd10 O4 85.2(10) . .
O12W Gd10 O4 123.9(14) . .
O11 Gd10 O9 76.8(6) . 4_565
O12W Gd10 O9 91.8(12) . 4_565
O4 Gd10 O9 140.6(10) . 4_565
O11 Gd10 O13 68.0(6) . .
O12W Gd10 O13 144.2(13) . .
O4 Gd10 O13 73.8(9) . .
O9 Gd10 O13 67.0(6) 4_565 .
O11 Gd10 O13W 160.0(9) . .
O12W Gd10 O13W 46.7(15) . .
O4 Gd10 O13W 107.8(13) . .
O9 Gd10 O13W 83.7(9) 4_565 .
O13 Gd10 O13W 100.5(9) . .
O11 Gd10 O16 69.2(7) . .
O12W Gd10 O16 68.4(12) . .
O4 Gd10 O16 138.2(10) . .
O9 Gd10 O16 66.0(6) 4_565 .
O13 Gd10 O16 121.6(5) . .
O13W Gd10 O16 106.7(10) . .
O11 Gd10 Gd4 41.9(5) . .
O12W Gd10 Gd4 104.4(11) . .
O4 Gd10 Gd4 126.8(9) . .
O9 Gd10 Gd4 42.4(4) 4_565 .
O13 Gd10 Gd4 79.7(3) . .
O13W Gd10 Gd4 122.0(9) . .
O16 Gd10 Gd4 42.1(4) . .
O11 Gd10 Gd2 32.1(5) . .
O12W Gd10 Gd2 163.4(11) . .
O4 Gd10 Gd2 72.3(9) . .
O9 Gd10 Gd2 73.9(4) 4_565 .
O13 Gd10 Gd2 36.7(3) . .
O13W Gd10 Gd2 136.7(8) . .
O16 Gd10 Gd2 97.4(4) . .
Gd4 Gd10 Gd2 59.32(5) . .
O11 Gd10 Gd5 75.5(5) . 4_565
O12W Gd10 Gd5 115.8(12) . 4_565
O4 Gd10 Gd5 108.3(9) . 4_565
O9 Gd10 Gd5 33.4(4) 4_565 4_565
O13 Gd10 Gd5 34.8(4) . 4_565
O13W Gd10 Gd5 85.9(8) . 4_565
O16 Gd10 Gd5 97.0(4) . 4_565
Gd4 Gd10 Gd5 61.57(5) . 4_565
Gd2 Gd10 Gd5 55.45(5) . 4_565
O18 Gd11 O31 102.2(10) . .
O18 Gd11 O11W 143.4(12) . .
O31 Gd11 O11W 87.6(13) . .
O18 Gd11 O5W 84.3(14) . .
O31 Gd11 O5W 70.5(15) . .
O11W Gd11 O5W 131.8(16) . .
O18 Gd11 O2 77.0(6) . 4_565
O31 Gd11 O2 152.5(9) . 4_565
O11W Gd11 O2 78.5(11) . 4_565
O5W Gd11 O2 135.6(13) . 4_565
O18 Gd11 O19 67.3(7) . 4_565
O31 Gd11 O19 87.3(9) . 4_565
O11W Gd11 O19 78.2(12) . 4_565
O5W Gd11 O19 139.5(13) . 4_565
O2 Gd11 O19 66.8(5) 4_565 4_565
O18 Gd11 O21 70.3(7) . .
O31 Gd11 O21 137.8(9) . .
O11W Gd11 O21 123.8(12) . .
O5W Gd11 O21 67.4(13) . .
O2 Gd11 O21 68.4(5) 4_565 .
O19 Gd11 O21 123.4(5) 4_565 .
O18 Gd11 Gd3 42.1(5) . .
O31 Gd11 Gd3 144.3(9) . .
O11W Gd11 Gd3 121.6(10) . .
O5W Gd11 Gd3 98.3(13) . .
O2 Gd11 Gd3 43.1(4) 4_565 .
O19 Gd11 Gd3 80.0(4) 4_565 .
O21 Gd11 Gd3 43.4(4) . .
O18 Gd11 Gd2 31.8(6) . .
O31 Gd11 Gd2 91.3(9) . .
O11W Gd11 Gd2 114.3(11) . .
O5W Gd11 Gd2 108.8(12) . .
O2 Gd11 Gd2 73.5(3) 4_565 .
O19 Gd11 Gd2 36.2(4) 4_565 .
O21 Gd11 Gd2 98.5(4) . .
Gd3 Gd11 Gd2 59.33(5) . .
O18 Gd11 Gd3 75.6(6) . 4_565
O31 Gd11 Gd3 119.6(9) . 4_565
O11W Gd11 Gd3 69.0(10) . 4_565
O5W Gd11 Gd3 158.9(13) . 4_565
O2 Gd11 Gd3 33.1(4) 4_565 4_565
O19 Gd11 Gd3 35.0(4) 4_565 4_565
O21 Gd11 Gd3 99.2(4) . 4_565
Gd3 Gd11 Gd3 62.36(5) . 4_565
Gd2 Gd11 Gd3 55.29(4) . 4_565
Gd2 O1 Gd4 100.9(6) . .
Gd2 O1 Gd5 100.3(5) . 4_565
Gd4 O1 Gd5 108.5(5) . 4_565
Gd3 O2 Gd3 110.2(5) . 3_655
Gd3 O2 Gd9 93.0(6) . .
Gd3 O2 Gd9 112.5(6) 3_655 .
Gd3 O2 Gd11 112.7(6) . 3_655
Gd3 O2 Gd11 92.6(5) 3_655 3_655
Gd1 O3 Gd5 99.4(6) . 10_556
Gd1 O3 Gd5 99.4(6) . .
Gd5 O3 Gd5 108.6(7) 10_556 .
C2A O4 Gd8 173(4) . .
Gd3 O5 Gd3 110.4(5) 4_565 .
Gd3 O5 Gd2 99.9(6) 4_565 .
Gd3 O5 Gd2 99.3(5) . .
Gd6 O6 Gd6 22.5(3) 10_556 .
Gd6 O6 Gd5 115.1(9) 10_556 10_556
Gd6 O6 Gd5 95.8(6) . 10_556
Gd6 O6 Gd5 95.8(6) 10_556 .
Gd6 O6 Gd5 115.1(9) . .
Gd5 O6 Gd5 111.5(9) 10_556 .
Gd4 O7 Gd4 110.8(9) . 10_556
Gd4 O7 Gd7 112.5(8) . 10_556
Gd4 O7 Gd7 94.0(6) 10_556 10_556
Gd4 O7 Gd7 94.0(6) . .
Gd4 O7 Gd7 112.5(8) 10_556 .
Gd7 O7 Gd7 21.8(2) 10_556 .
Gd4 O9 Gd5 108.9(6) 3_655 .
Gd4 O9 Gd10 94.0(6) 3_655 3_655
Gd5 O9 Gd10 112.6(7) . 3_655
Gd4 O9 Gd8 112.8(6) 3_655 3_655
Gd5 O9 Gd8 93.7(6) . 3_655
Gd1 O10 Gd4 99.6(5) . .
Gd1 O10 Gd4 99.6(5) . 10_556
Gd4 O10 Gd4 110.6(7) . 10_556
Gd10 O11 Gd2 117.4(10) . .
Gd10 O11 Gd4 100.3(7) . .
Gd2 O11 Gd4 102.3(6) . .
Gd2 O11 Gd8 99.2(8) . .
Gd4 O11 Gd8 102.9(7) . .
Gd6 O12 Gd1 121.6(10) . .
Gd6 O12 Gd5 103.3(10) . 10_556
Gd1 O12 Gd5 100.7(7) . 10_556
Gd6 O12 Gd6 19.0(3) . 10_556
Gd1 O12 Gd6 102.8(8) . 10_556
Gd5 O12 Gd6 106.4(10) 10_556 10_556
Gd8 O13 Gd2 116.8(10) . .
Gd8 O13 Gd5 101.5(7) . 4_565
Gd2 O13 Gd5 102.8(6) . 4_565
Gd2 O13 Gd10 98.6(8) . .
Gd5 O13 Gd10 103.9(7) 4_565 .
Gd7 O15 Gd1 119.4(10) . .
Gd7 O15 Gd4 101.9(9) . .
Gd1 O15 Gd4 99.8(7) . .
Gd7 O15 Gd7 18.4(3) . 10_556
Gd1 O15 Gd7 101.1(8) . 10_556
Gd4 O15 Gd7 104.7(9) . 10_556
Gd4 O16 Gd7 86.7(6) . .
Gd4 O16 Gd10 84.6(7) . .
Gd7 O16 Gd10 163.2(8) . .
Gd5 O17 Gd6 85.6(6) . 10_556
Gd5 O17 Gd8 85.7(7) . 3_655
Gd6 O17 Gd8 163.1(8) 10_556 3_655
Gd11 O18 Gd2 119.2(11) . .
Gd11 O18 Gd3 100.6(7) . .
Gd2 O18 Gd3 101.7(6) . .
Gd2 O18 Gd9 99.9(9) . 4_565
Gd3 O18 Gd9 103.4(7) . 4_565
Gd9 O19 Gd2 121.3(11) . 3_655
Gd9 O19 Gd3 101.6(7) . .
Gd2 O19 Gd3 101.8(6) 3_655 .
Gd2 O19 Gd11 101.5(9) 3_655 3_655
Gd3 O19 Gd11 105.2(7) . 3_655
Gd3 O21 Gd9 85.2(6) . .
Gd3 O21 Gd11 84.8(6) . .
O28 C1A O29 122(2) . .
O24 C1A O27 123(2) . .
O28 C1A O30 117(2) . .
O29 C1A O30 120(2) . .
O24 C1A O26 120(3) . .
O27 C1A O26 116(2) . .
C2A O31 Gd9 132(3) . 4_565
C1A O24 Gd3 129(2) . .
C1A O24 Gd2 141(2) . .
Gd3 O24 Gd2 89.5(9) . .
C1A O26 Gd4 129(2) . .
C1A O26 Gd1 140(2) . .
Gd4 O26 Gd1 89.8(10) . .
C1A O27 Gd5 132(2) . .
C1A O27 Gd2 137.0(19) . 3_655
Gd5 O27 Gd2 90.0(9) . 3_655
C1A O28 Gd4 133(2) . .
C1A O28 Gd2 136.5(19) . .
Gd4 O28 Gd2 89.4(8) . .
C1A O29 Gd3 131.1(19) . .
C1A O29 Gd2 138.9(19) . 3_655
Gd3 O29 Gd2 89.7(8) . 3_655
C1A O30 Gd5 131(2) . .
C1A O30 Gd1 139(2) . .
Gd5 O30 Gd1 89.0(10) . .
C4A O22 Gd6 167.3(17) . 10_556
C4A O22 Gd6 167.3(17) . .
Gd6 O22 Gd6 22.6(6) 10_556 .
C4A O23 Gd7 166(2) . .
C4A O23 Gd7 166(2) . 10_556
Gd7 O23 Gd7 24.4(7) . 10_556
C2A C3A H3AA 109.5 . .
C2A C3A H3AB 109.5 . .
H3AA C3A H3AB 109.5 . .
C2A C3A H3AC 109.5 . .
H3AA C3A H3AC 109.5 . .
H3AB C3A H3AC 109.5 . .
C5A C4A O23 120(7) . .
C5A C4A O22 125(7) . .
O23 C4A O22 115(3) . .
C4A C5A H5AA 108.3 . .
C4A C5A H5AB 110.0 . .
H5AA C5A H5AB 109.5 . .
O4 C2A O31 149(5) . .
O4 C2A C3A 96(4) . .
O31 C2A C3A 114(4) . .
Gd7 O8W Gd7 17.5(6) . 10_556
Gd6 O10W Gd6 19.0(3) 10_556 .

loop_
_geom_bond_atom_site_label_1
_geom_bond_atom_site_label_2
_geom_bond_distance
_geom_bond_site_symmetry_2
Gd1 O12 2.335(19) 10_556
Gd1 O12 2.335(19) .
Gd1 O15 2.352(19) 10_556
Gd1 O15 2.352(19) .
Gd1 O3 2.36(2) .
Gd1 O10 2.38(2) .
Gd1 O26 2.62(3) 10_556
Gd1 O26 2.62(3) .
Gd1 O30 2.64(3) .
Gd1 O30 2.64(3) 10_556
Gd1 Gd5 3.635(2) 10_556
Gd1 Gd5 3.635(2) .
Gd2 O11 2.304(16) .
Gd2 O13 2.326(16) .
Gd2 O19 2.335(17) 4_565
Gd2 O18 2.336(17) .
Gd2 O1 2.366(15) .
Gd2 O5 2.414(15) .
Gd2 O24 2.64(3) .
Gd2 O27 2.66(3) 4_565
Gd2 O29 2.66(3) 4_565
Gd2 O28 2.67(3) .
Gd2 Gd4 3.6604(17) .
Gd2 Gd3 3.6614(17) 4_565
Gd3 O5 2.370(15) 3_655
Gd3 O2 2.376(15) .
Gd3 O19 2.382(19) .
Gd3 O18 2.39(2) .
Gd3 O2 2.393(15) 4_565
Gd3 O5 2.394(15) .
Gd3 O21 2.414(17) .
Gd3 O29 2.53(3) .
Gd3 O24 2.57(3) .
Gd3 Gd9 3.488(3) .
Gd3 Gd11 3.497(3) .
Gd3 Gd2 3.6613(17) 3_655
Gd4 O16 2.38(2) .
Gd4 O7 2.381(13) .
Gd4 O1 2.382(15) .
Gd4 O9 2.383(18) 4_565
Gd4 O10 2.385(10) .
Gd4 O11 2.394(19) .
Gd4 O15 2.41(2) .
Gd4 O28 2.53(3) .
Gd4 O26 2.54(3) .
Gd4 Gd7 3.516(3) .
Gd4 Gd10 3.528(3) .
Gd5 O13 2.364(19) 3_655
Gd5 O6 2.365(13) .
Gd5 O17 2.376(19) .
Gd5 O12 2.39(2) 10_556
Gd5 O9 2.397(17) .
Gd5 O3 2.408(11) .
Gd5 O1 2.410(15) 3_655
Gd5 O27 2.53(3) .
Gd5 O30 2.55(3) .
Gd5 Gd6 3.508(3) 10_556
Gd5 Gd8 3.532(3) 3_655
Gd6 Gd6 0.924(5) 10_556
Gd6 O12 2.08(3) .
Gd6 O22 2.35(6) .
Gd6 O6 2.36(2) .
Gd6 O10W 2.39(4) 10_556
Gd6 O4W 2.46(4) .
Gd6 O12 2.59(3) 10_556
Gd6 O10W 2.76(4) .
Gd6 O17 2.77(2) 10_556
Gd6 Gd5 3.508(3) 10_556
Gd7 Gd7 0.918(5) 10_556
Gd7 O8W 1.73(5) .
Gd7 O15 2.11(3) .
Gd7 O23 2.17(6) .
Gd7 O8W 2.41(5) 10_556
Gd7 O7 2.42(2) .
Gd7 O2W 2.46(4) .
Gd7 O15 2.63(3) 10_556
Gd7 O16 2.73(2) .
Gd7 Gd4 3.995(3) 10_556
Gd8 O9W 1.70(4) .
Gd8 O13 2.20(2) .
Gd8 O7W 2.32(4) .
Gd8 O4 2.38(3) .
Gd8 O9 2.444(16) 4_565
Gd8 O1W 2.51(4) .
Gd8 O3W 2.54(4) .
Gd8 O11 2.74(2) .
Gd8 O17 2.80(2) 4_565
Gd8 Gd5 3.532(3) 4_565
Gd9 O19 2.11(2) .
Gd9 O31 2.20(3) 3_655
Gd9 O2 2.431(15) .
Gd9 O6W 2.46(4) .
Gd9 O18 2.72(2) 3_655
Gd9 O21 2.73(2) .
Gd9 Gd2 3.877(3) 3_655
Gd9 Gd3 4.011(3) 3_655
Gd10 O11 2.20(2) .
Gd10 O12W 2.39(4) .
Gd10 O4 2.40(3) .
Gd10 O9 2.442(15) 4_565
Gd10 O13 2.74(2) .
Gd10 O13W 2.79(4) .
Gd10 O16 2.84(2) .
Gd10 Gd5 4.025(4) 4_565
Gd11 O18 2.16(2) .
Gd11 O31 2.18(3) .
Gd11 O11W 2.42(5) .
Gd11 O5W 2.44(5) .
Gd11 O2 2.442(15) 4_565
Gd11 O19 2.66(2) 4_565
Gd11 O21 2.76(2) .
Gd11 Gd3 4.012(3) 4_565
O1 Gd5 2.410(15) 4_565
O2 Gd3 2.393(15) 3_655
O2 Gd11 2.442(15) 3_655
O3 Gd5 2.408(11) 10_556
O4 C2A 1.234(19) .
O5 Gd3 2.370(15) 4_565
O6 Gd6 2.36(2) 10_556
O6 Gd5 2.365(13) 10_556
O7 Gd4 2.381(13) 10_556
O7 Gd7 2.42(2) 10_556
O9 Gd4 2.383(17) 3_655
O9 Gd10 2.442(15) 3_655
O9 Gd8 2.444(16) 3_655
O10 Gd4 2.385(10) 10_556
O12 Gd5 2.39(2) 10_556
O12 Gd6 2.59(3) 10_556
O13 Gd5 2.364(19) 4_565
O15 Gd7 2.63(3) 10_556
O17 Gd6 2.77(2) 10_556
O17 Gd8 2.80(2) 3_655
O18 Gd9 2.72(2) 4_565
O19 Gd2 2.335(17) 3_655
O19 Gd11 2.66(2) 3_655
C1A O24 1.25(3) .
C1A O28 1.25(3) .
C1A O29 1.26(3) .
C1A O27 1.30(3) .
C1A O30 1.30(4) .
C1A O26 1.30(4) .
O31 C2A 1.249(19) .
O31 Gd9 2.20(3) 4_565
O27 Gd2 2.66(3) 3_655
O29 Gd2 2.66(3) 3_655
O22 C4A 1.25(2) .
O22 Gd6 2.35(6) 10_556
O23 C4A 1.24(2) .
O23 Gd7 2.17(6) 10_556
C3A C2A 1.49(2) .
C3A H3AA 0.9600 .
C3A H3AB 0.9600 .
C3A H3AC 0.9600 .
C4A C5A 1.332(15) .
C5A H5AA 0.9600 .
C5A H5AB 0.9599 .
O8W Gd7 2.41(5) 10_556
O10W Gd6 2.39(4) 10_556
